data_7160214
loop_
_publ_author_name
'Cheruthu, Nusaiba Madappuram'
'Hashim, P. K.'
'Sahu, Saugata'
'Takahashi, Kiyonori'
'Nakamura, Takayoshi'
'Mitomo, Hideyuki'
'Ijiro, Kuniharu'
'Tamaoki, Nobuyuki'

_publ_section_title
;
 Azophotoswitches containing thiazole, isothiazole, thiadiazole, and
 isothiadiazole
;
_journal_name_full 'Organic &amp; Biomolecular Chemistry'
_journal_paper_doi 10.1039/D4OB01573H
_journal_year 2024
_chemical_formula_moiety 'C8 H6 N4 S'
_chemical_formula_sum 'C8 H6 N4 S'
_chemical_formula_weight 190.23
_space_group_crystal_system monoclinic
_space_group_IT_number 9
_space_group_name_Hall 'C -2yc'
_space_group_name_H-M_alt 'C 1 c 1'
_atom_sites_solution_hydrogens geom
_atom_sites_solution_primary dual
_audit_creation_date 2024-03-07
_audit_creation_method
;
Olex2 1.3-ac4
(compiled 2020.11.27 svn.r5f609507 for Rigaku Oxford Diffraction, GUI svn.r6214)
;
_audit_update_record
;
2024-07-16 deposited with the CCDC.	2024-11-06 downloaded from the CCDC.
;
_cell_angle_alpha 90
_cell_angle_beta 104.253(4)
_cell_angle_gamma 90
_cell_formula_units_Z 4
_cell_length_a 5.4747(2)
_cell_length_b 15.4161(6)
_cell_length_c 10.5241(4)
_cell_measurement_reflns_used 7269
_cell_measurement_temperature 199.95(10)
_cell_measurement_theta_max 31.0510
_cell_measurement_theta_min 2.6160
_cell_volume 860.88(6)
_computing_cell_refinement 'CrysAlisPro 1.171.42.67a (Rigaku OD, 2022)'
_computing_data_collection 'CrysAlisPro 1.171.42.67a (Rigaku OD, 2022)'
_computing_data_reduction 'CrysAlisPro 1.171.42.67a (Rigaku OD, 2022)'
_computing_molecular_graphics 'Olex2 1.3-ac4 (Dolomanov et al., 2009)'
_computing_publication_material 'Olex2 1.3-ac4 (Dolomanov et al., 2009)'
_computing_structure_refinement 'SHELXL 2018/3 (Sheldrick, 2015)'
_computing_structure_solution 'SHELXT 2018/2 (Sheldrick, 2018)'
_diffrn_ambient_environment N~2~
_diffrn_ambient_temperature 199.95(10)
_diffrn_detector 'Hybrid Pixel Array Detector'
_diffrn_detector_area_resol_mean 10.0000
_diffrn_detector_type HyPix
_diffrn_measured_fraction_theta_full 1.000
_diffrn_measured_fraction_theta_max 0.869
_diffrn_measurement_details
;
List of Runs (angles in degrees, time in seconds):

  # Type    Start    End  Width  t~exp~   \w     \q     \k     \f   Frames
#--------------------------------------------------------------------------
  1  \w    -67.00  20.00   0.50    0.53    --    5.68 -53.00-109.00  174
  2  \w    -18.00  38.00   0.50    0.53    --    5.68 -99.00 -30.00  112
  3  \w    -67.00  28.00   0.50    0.53    --    5.68 -77.00 120.00  190
  4  \w    -67.00 -10.00   0.50    0.53    --    5.68 -37.00  30.00  114
  5  \w     -8.00  78.00   0.50    0.53    --    5.68  53.00  34.00  172
  6  \w    -18.00  68.00   0.50    0.53    --   -5.45  37.00 -30.00  172
  7  \w    -79.00   7.00   0.50    0.53    --   -5.45 -37.00 150.00  172
  8  \w    -18.00  27.00   0.50    0.53    --   -5.45 -99.00-120.00   90
  9  \w    -18.00  27.00   0.50    0.53    --   -5.45 -99.00-150.00   90
;
_diffrn_measurement_device 'four-circle diffractometer'
_diffrn_measurement_device_type 'XtaLAB Synergy R, HyPix'
_diffrn_measurement_method '\w scans'
_diffrn_orient_matrix_type 'CrysAlisPro convention (1999,Acta A55,543-557)'
_diffrn_orient_matrix_UB_11 -0.0032700000
_diffrn_orient_matrix_UB_12 0.0232772000
_diffrn_orient_matrix_UB_13 0.0577090000
_diffrn_orient_matrix_UB_21 -0.1200239000
_diffrn_orient_matrix_UB_22 -0.0179727000
_diffrn_orient_matrix_UB_23 -0.0016820000
_diffrn_orient_matrix_UB_31 0.0587734000
_diffrn_orient_matrix_UB_32 -0.0353829000
_diffrn_orient_matrix_UB_33 0.0387695000
_diffrn_radiation_monochromator mirror
_diffrn_radiation_probe x-ray
_diffrn_radiation_type 'Mo K\a'
_diffrn_radiation_wavelength 0.71073
_diffrn_reflns_av_R_equivalents 0.0286
_diffrn_reflns_av_unetI/netI 0.0226
_diffrn_reflns_Laue_measured_fraction_full 1.000
_diffrn_reflns_Laue_measured_fraction_max 0.869
_diffrn_reflns_limit_h_max 7
_diffrn_reflns_limit_h_min -7
_diffrn_reflns_limit_k_max 21
_diffrn_reflns_limit_k_min -19
_diffrn_reflns_limit_l_max 15
_diffrn_reflns_limit_l_min -13
_diffrn_reflns_number 9818
_diffrn_reflns_point_group_measured_fraction_full 1.000
_diffrn_reflns_point_group_measured_fraction_max 0.799
_diffrn_reflns_theta_full 25.242
_diffrn_reflns_theta_max 31.261
_diffrn_reflns_theta_min 2.642
_diffrn_source 'micro-focus sealed X-ray tube'
_diffrn_source_type 'Mova (Mo) X-ray Source'
_exptl_absorpt_coefficient_mu 0.328
_exptl_absorpt_correction_T_max 1.00000
_exptl_absorpt_correction_T_min 0.70393
_exptl_absorpt_correction_type multi-scan
_exptl_absorpt_process_details
;
CrysAlisPro 1.171.42.67a (Rigaku Oxford Diffraction, 2022)
Empirical absorption correction using spherical harmonics,
implemented in SCALE3 ABSPACK scaling algorithm.
;
_exptl_crystal_colour orange
_exptl_crystal_colour_primary orange
_exptl_crystal_density_diffrn 1.468
_exptl_crystal_description block
_exptl_crystal_F_000 392
_exptl_crystal_size_max 0.53
_exptl_crystal_size_mid 0.17
_exptl_crystal_size_min 0.14
_refine_diff_density_max 0.346
_refine_diff_density_min -0.169
_refine_diff_density_rms 0.046
_refine_ls_abs_structure_details
;
 Flack x determined using 889 quotients [(I+)-(I-)]/[(I+)+(I-)]
 (Parsons, Flack and Wagner, Acta Cryst. B69 (2013) 249-259).
;
_refine_ls_abs_structure_Flack 0.06(3)
_refine_ls_extinction_method none
_refine_ls_goodness_of_fit_ref 1.081
_refine_ls_hydrogen_treatment constr
_refine_ls_matrix_type full
_refine_ls_number_parameters 118
_refine_ls_number_reflns 2236
_refine_ls_number_restraints 2
_refine_ls_restrained_S_all 1.081
_refine_ls_R_factor_all 0.0383
_refine_ls_R_factor_gt 0.0347
_refine_ls_shift/su_max 0.000
_refine_ls_shift/su_mean 0.000
_refine_ls_structure_factor_coef Fsqd
_refine_ls_weighting_details 'w=1/[\s^2^(Fo^2^)+(0.0521P)^2^+0.1631P] where P=(Fo^2^+2Fc^2^)/3'
_refine_ls_weighting_scheme calc
_refine_ls_wR_factor_gt 0.0890
_refine_ls_wR_factor_ref 0.0908
_reflns_Friedel_coverage 0.833
_reflns_Friedel_fraction_full 1.000
_reflns_Friedel_fraction_max 0.729
_reflns_number_gt 2044
_reflns_number_total 2236
_reflns_threshold_expression 'I > 2\s(I)'
_cod_data_source_file d4ob01573h2.cif
_cod_data_source_block exp_2735_autored
_cod_database_code 7160214
_shelx_shelxl_version_number 2018/3
_chemical_oxdiff_formula C8H6N4S
_chemical_oxdiff_usercomment '200K, cis_Ph_NN_124N2S'
_shelx_space_group_comment
;
The symmetry employed for this shelxl refinement is uniquely defined
by the following loop, which should always be used as a source of
symmetry information in preference to the above space-group names.
They are only intended as comments.
;
_shelx_estimated_absorpt_t_max 0.956
_shelx_estimated_absorpt_t_min 0.845
_reflns_odcompleteness_completeness 100.00
_reflns_odcompleteness_iscentric 1
_reflns_odcompleteness_theta 26.32
_olex2_refinement_description
;
1. Fixed Uiso
 At 1.2 times of:
  All C(H) groups
2.a Aromatic/amide H refined with riding coordinates:
 C2(H2), C6(H6), C7(H7), C4(H4), C8(H8), C5(H5)
;
_olex2_submission_special_instructions 'No special instructions were received'
_oxdiff_exptl_absorpt_empirical_details
;
Empirical correction (ABSPACK) includes:
- Absorption correction using spherical harmonics
- Frame scaling
;
_oxdiff_exptl_absorpt_empirical_full_max 1.385
_oxdiff_exptl_absorpt_empirical_full_min 0.680

loop_
_space_group_symop_operation_xyz
'x, y, z'
'x, -y, z+1/2'
'x+1/2, y+1/2, z'
'x+1/2, -y+1/2, z+1/2'

loop_
_atom_site_label
_atom_site_type_symbol
_atom_site_fract_x
_atom_site_fract_y
_atom_site_fract_z
_atom_site_U_iso_or_equiv
_atom_site_adp_type
_atom_site_occupancy
_atom_site_site_symmetry_order
_atom_site_calc_flag
_atom_site_refinement_flags_posn
_atom_site_refinement_flags_adp
_atom_site_refinement_flags_occupancy
_atom_site_disorder_assembly
_atom_site_disorder_group
S1 S 0.26001(10) 0.57176(6) 0.45746(7) 0.0576(2) Uani 1 1 d . . . . .
N2 N 0.6511(4) 0.53421(17) 0.3780(2) 0.0440(5) Uani 1 1 d . . . . .
N4 N 0.7657(4) 0.63778(16) 0.6749(2) 0.0433(5) Uani 1 1 d . . . . .
N3 N 0.7718(4) 0.57803(14) 0.5964(2) 0.0400(5) Uani 1 1 d . . . . .
N1 N 0.4477(4) 0.51511(17) 0.2764(2) 0.0490(5) Uani 1 1 d . . . . .
C3 C 0.5789(5) 0.70555(16) 0.6437(2) 0.0391(5) Uani 1 1 d . . . . .
C1 C 0.5814(4) 0.56623(15) 0.4776(2) 0.0341(5) Uani 1 1 d . . . . .
C2 C 0.2396(6) 0.78339(17) 0.6962(3) 0.0474(6) Uani 1 1 d . . . . .
H2 H 0.120401 0.789765 0.747586 0.057 Uiso 1 1 calc R U . . .
C6 C 0.2391(6) 0.84138(18) 0.5956(3) 0.0508(7) Uani 1 1 d . . . . .
H6 H 0.120706 0.887604 0.578567 0.061 Uiso 1 1 calc R U . . .
C7 C 0.4115(6) 0.8318(2) 0.5201(3) 0.0526(7) Uani 1 1 d . . . . .
H7 H 0.413891 0.872346 0.452457 0.063 Uiso 1 1 calc R U . . .
C4 C 0.4122(5) 0.71633(17) 0.7223(3) 0.0423(5) Uani 1 1 d . . . . .
H4 H 0.416367 0.678005 0.793507 0.051 Uiso 1 1 calc R U . . .
C8 C 0.5798(6) 0.76364(19) 0.5425(3) 0.0473(6) Uani 1 1 d . . . . .
H8 H 0.695539 0.756383 0.489297 0.057 Uiso 1 1 calc R U . . .
C5 C 0.2353(5) 0.53026(16) 0.3052(3) 0.0407(5) Uani 1 1 d . . . . .
H5 H 0.077406 0.519041 0.245770 0.049 Uiso 1 1 calc R U . . .

loop_
_atom_site_aniso_label
_atom_site_aniso_U_11
_atom_site_aniso_U_22
_atom_site_aniso_U_33
_atom_site_aniso_U_23
_atom_site_aniso_U_13
_atom_site_aniso_U_12
S1 0.0220(3) 0.1056(6) 0.0444(3) -0.0200(4) 0.0064(2) 0.0004(3)
N2 0.0286(10) 0.0603(13) 0.0429(11) -0.0070(10) 0.0086(8) 0.0045(9)
N4 0.0304(10) 0.0612(13) 0.0359(10) 0.0034(9) 0.0038(8) 0.0005(9)
N3 0.0235(9) 0.0595(12) 0.0353(10) 0.0020(9) 0.0040(8) 0.0023(8)
N1 0.0382(12) 0.0639(14) 0.0426(11) -0.0141(10) 0.0057(9) 0.0004(9)
C3 0.0346(12) 0.0476(12) 0.0309(11) -0.0028(9) -0.0002(9) -0.0024(10)
C1 0.0225(10) 0.0435(11) 0.0352(11) 0.0025(9) 0.0051(9) 0.0031(8)
C2 0.0437(14) 0.0523(15) 0.0463(14) -0.0088(12) 0.0110(11) -0.0015(11)
C6 0.0521(16) 0.0431(14) 0.0509(16) -0.0032(11) 0.0008(12) -0.0002(11)
C7 0.0571(16) 0.0518(15) 0.0429(13) 0.0088(12) 0.0008(12) -0.0122(13)
C4 0.0440(13) 0.0469(13) 0.0349(11) -0.0006(10) 0.0077(10) -0.0014(11)
C8 0.0442(14) 0.0610(15) 0.0351(12) 0.0024(12) 0.0066(10) -0.0110(12)
C5 0.0321(11) 0.0464(13) 0.0401(12) -0.0049(10) 0.0022(9) -0.0018(9)

loop_
_atom_type_symbol
_atom_type_description
_atom_type_scat_dispersion_real
_atom_type_scat_dispersion_imag
_atom_type_scat_source
C C 0.0033 0.0016 'International Tables Vol C Tables 4.2.6.8 and 6.1.1.4'
H H 0.0000 0.0000 'International Tables Vol C Tables 4.2.6.8 and 6.1.1.4'
N N 0.0061 0.0033 'International Tables Vol C Tables 4.2.6.8 and 6.1.1.4'
S S 0.1246 0.1234 'International Tables Vol C Tables 4.2.6.8 and 6.1.1.4'

loop_
_geom_angle_atom_site_label_1
_geom_angle_atom_site_label_2
_geom_angle_atom_site_label_3
_geom_angle
_geom_angle_site_symmetry_1
_geom_angle_site_symmetry_3
_geom_angle_publ_flag
C5 S1 C1 86.52(13) . . ?
C1 N2 N1 111.6(2) . . ?
N3 N4 C3 121.2(2) . . ?
N4 N3 C1 122.9(2) . . ?
C5 N1 N2 112.4(2) . . ?
C4 C3 N4 119.0(2) . . ?
C4 C3 C8 120.5(3) . . ?
C8 C3 N4 120.3(2) . . ?
N2 C1 S1 114.44(18) . . ?
N2 C1 N3 117.3(2) . . ?
N3 C1 S1 127.24(18) . . ?
C4 C2 C6 120.5(3) . . ?
C7 C6 C2 119.8(3) . . ?
C8 C7 C6 120.3(3) . . ?
C2 C4 C3 119.3(2) . . ?
C7 C8 C3 119.5(3) . . ?
N1 C5 S1 115.0(2) . . ?

loop_
_geom_bond_atom_site_label_1
_geom_bond_atom_site_label_2
_geom_bond_distance
_geom_bond_site_symmetry_2
_geom_bond_publ_flag
S1 C1 1.722(2) . ?
S1 C5 1.699(3) . ?
N2 N1 1.373(3) . ?
N2 C1 1.298(3) . ?
N4 N3 1.244(3) . ?
N4 C3 1.442(3) . ?
N3 C1 1.428(3) . ?
N1 C5 1.293(4) . ?
C3 C4 1.385(4) . ?
C3 C8 1.392(4) . ?
C2 C6 1.385(4) . ?
C2 C4 1.382(4) . ?
C6 C7 1.383(5) . ?
C7 C8 1.379(5) . ?
